data_4515924
loop_
_publ_author_name
'Hossain, Anowar'
'Dey, Arka'
'Seth, Saikat Kumar'
'Ray, Partha Pratim'
'Ballester, Pablo'
'Pritchard, Robin G.'
'Ortega-Castro, Joaqu\'in'
'Frontera, Antonio'
'Mukhopadhyay, Subrata'

_publ_section_title
;
 Enhanced Photosensitive Schottky Diode Behavior of Pyrazine over
 2-Aminopyrimidine Ligand in Copper(II)-Phthalate MOFs: Experimental and
 Theoretical Rationalization.
;
_journal_issue 8
_journal_name_full 'ACS omega'
_journal_page_first 9160
_journal_page_last 9171
_journal_paper_doi 10.1021/acsomega.8b01111
_journal_volume 3
_journal_year 2018
_chemical_formula_sum 'C20 H18 Cu N2 O10'
_chemical_formula_weight 509.90
_space_group_IT_number 15
_space_group_name_Hall '-C 2yc'
_space_group_name_H-M_alt 'C 1 2/c 1'
_symmetry_cell_setting monoclinic
_symmetry_space_group_name_H-M 'C 1 2/c 1'
_atom_sites_solution_hydrogens mixed
_audit_creation_method SHELXL-2014/7
_cell_angle_alpha 90
_cell_angle_beta 95.3601(17)
_cell_angle_gamma 90
_cell_formula_units_Z 4
_cell_length_a 16.9098(10)
_cell_length_b 11.4225(7)
_cell_length_c 10.4825(7)
_cell_measurement_reflns_used 4208
_cell_measurement_temperature 100(2)
_cell_measurement_theta_max 31.95
_cell_measurement_theta_min 2.83
_cell_volume 2015.9(2)
_computing_cell_refinement 'Bruker APEX2 v2011.4-0'
_computing_data_collection 'Bruker APEX2 v2011.4-0'
_computing_data_reduction 'Bruker SAINT V7.60A'
_computing_molecular_graphics 'Bruker SHELXTL'
_computing_publication_material 'Bruker SHELXTL'
_computing_structure_refinement 'SHELXL-2014 (Sheldrick, 2014)'
_computing_structure_solution Sir2011
_diffrn_ambient_temperature 100(2)
_diffrn_detector_area_resol_mean 512
_diffrn_detector_type '4K CCD area detector APEX II'
_diffrn_measured_fraction_theta_full 0.989
_diffrn_measured_fraction_theta_max 0.869
_diffrn_measurement_device_type 'APEX DUO Kappa 4-axis goniometer'
_diffrn_measurement_method
;
 Fullsphere data collection, phi and omega scans
;
_diffrn_measurement_specimen_support 'magnetic support with MicroMount'
_diffrn_radiation_monochromator 'Quazar MX Multilayer Optics'
_diffrn_radiation_type MoK\a
_diffrn_radiation_wavelength 0.71073
_diffrn_reflns_av_R_equivalents 0.0275
_diffrn_reflns_av_unetI/netI 0.0327
_diffrn_reflns_Laue_measured_fraction_full 0.989
_diffrn_reflns_Laue_measured_fraction_max 0.869
_diffrn_reflns_limit_k_max 17
_diffrn_reflns_limit_k_min -7
_diffrn_reflns_limit_l_max 15
_diffrn_reflns_limit_l_min -15
_diffrn_reflns_number 8452
_diffrn_reflns_point_group_measured_fraction_full 0.989
_diffrn_reflns_point_group_measured_fraction_max 0.869
_diffrn_reflns_theta_full 25.242
_diffrn_reflns_theta_max 32.555
_diffrn_reflns_theta_min 2.155
_diffrn_source 'Microfocus source E025 IuS'
_diffrn_source_current 0.6
_diffrn_source_power 50
_diffrn_source_size '0.2 mm x 0.2 mm fine focus'
_diffrn_source_type 'Bruker APEX DUO'
_exptl_absorpt_coefficient_mu 1.148
_exptl_absorpt_correction_T_max 0.894
_exptl_absorpt_correction_T_min 0.667
_exptl_absorpt_correction_type empirical
_exptl_absorpt_process_details
; 
 SADABS Version 2008/1 Bruker-Nonius
 Blessing, Acta Cryst. (1995) A51 33-38
;
_exptl_crystal_colour blue
_exptl_crystal_density_diffrn 1.680
_exptl_crystal_description block
_exptl_crystal_F_000 1044
_exptl_crystal_size_max 0.40
_exptl_crystal_size_mid 0.40
_exptl_crystal_size_min 0.10
_refine_diff_density_max 0.401
_refine_diff_density_min -0.711
_refine_diff_density_rms 0.110
_refine_ls_extinction_method none
_refine_ls_goodness_of_fit_ref 1.084
_refine_ls_hydrogen_treatment noref
_refine_ls_matrix_type full
_refine_ls_number_parameters 157
_refine_ls_number_reflns 3187
_refine_ls_number_restraints 3
_refine_ls_restrained_S_all 1.084
_refine_ls_R_factor_all 0.0362
_refine_ls_R_factor_gt 0.0315
_refine_ls_shift/su_max 0.000
_refine_ls_shift/su_mean 0.000
_refine_ls_structure_factor_coef Fsqd
_refine_ls_weighting_details 'w=1/[\s^2^(Fo^2^)+(0.0360P)^2^+2.2310P] where P=(Fo^2^+2Fc^2^)/3'
_refine_ls_weighting_scheme calc
_refine_ls_wR_factor_gt 0.0791
_refine_ls_wR_factor_ref 0.0811
_reflns_Friedel_coverage 0.000
_reflns_number_gt 2869
_reflns_number_total 3187
_reflns_threshold_expression 'I > 2\s(I)'
_cod_data_source_file ao8b01111_si_002.cif
_cod_data_source_block mo_AH20_0m
_cod_depositor_comments
;
The following automatic conversions were performed:

data item '_symmetry_cell_setting' value 'Monoclinic' was changed to
'monoclinic' in accordance with the
/home/data/users/saulius/crontab/automatic-downloads/current/ACS/lib/dictionaries/cif_core.dic
dictionary named 'cif_core.dic' version 2.4.2 last updated on
2011-04-26.

Automatic conversion script
Id: cif_fix_values 6909 2019-04-08 15:41:33Z antanas 
;
_cod_original_sg_symbol_H-M C2/c
_cod_database_code 4515924
_shelx_shelxl_version_number 2014/7
_shelx_space_group_comment
;
The symmetry employed for this shelxl refinement is uniquely defined
by the following loop, which should always be used as a source of
symmetry information in preference to the above space-group names.
They are only intended as comments.
;
_shelx_estimated_absorpt_t_min 0.657
_shelx_estimated_absorpt_t_max 0.894

loop_
_space_group_symop_operation_xyz
'x, y, z'
'-x, y, -z+1/2'
'x+1/2, y+1/2, z'
'-x+1/2, y+1/2, -z+1/2'
'-x, -y, -z'
'x, -y, z-1/2'
'-x+1/2, -y+1/2, -z'
'x+1/2, -y+1/2, z-1/2'

loop_
_atom_site_label
_atom_site_type_symbol
_atom_site_fract_x
_atom_site_fract_y
_atom_site_fract_z
_atom_site_U_iso_or_equiv
_atom_site_adp_type
_atom_site_occupancy
_atom_site_site_symmetry_order
_atom_site_calc_flag
_atom_site_refinement_flags_posn
_atom_site_refinement_flags_adp
_atom_site_refinement_flags_occupancy
Cu1 Cu 0.5000 0.21709(2) 0.2500 0.00878(7) Uani 1 2 d S T P
N1 N 0.49679(8) 0.07801(13) 0.10169(13) 0.0205(3) Uani 1 1 d . . .
O1 O 0.38405(6) 0.21552(8) 0.24988(10) 0.0116(2) Uani 1 1 d . . .
O2 O 0.35080(7) 0.38139(10) 0.14439(11) 0.0171(2) Uani 1 1 d . . .
O3 O 0.35201(6) 0.43457(9) 0.42271(10) 0.0134(2) Uani 1 1 d . . .
O4 O 0.24861(6) 0.47370(9) 0.53432(10) 0.0145(2) Uani 1 1 d . . .
H4 H 0.2817 0.5186 0.5741 0.022 Uiso 1 1 calc R U .
O5 O 0.49841(7) 0.34107(12) 0.09258(16) 0.0326(3) Uani 1 1 d D . .
H5O1 H 0.4588(9) 0.3854(17) 0.097(3) 0.049 Uiso 1 1 d D U .
H5O2 H 0.5380(9) 0.3849(18) 0.088(3) 0.049 Uiso 1 1 d D U .
C1 C 0.33609(9) 0.29712(12) 0.21467(13) 0.0104(3) Uani 1 1 d . . .
C2 C 0.25381(8) 0.28291(11) 0.25645(13) 0.0093(2) Uani 1 1 d . . .
C3 C 0.20233(9) 0.20704(12) 0.18520(14) 0.0135(3) Uani 1 1 d . . .
H3 H 0.2191 0.1697 0.1113 0.016 Uiso 1 1 calc R U .
C4 C 0.12658(9) 0.18558(13) 0.22149(15) 0.0157(3) Uani 1 1 d . . .
H4A H 0.0918 0.1341 0.1722 0.019 Uiso 1 1 calc R U .
C5 C 0.10179(9) 0.23954(13) 0.32999(15) 0.0141(3) Uani 1 1 d . . .
H5 H 0.0502 0.2245 0.3552 0.017 Uiso 1 1 calc R U .
C6 C 0.15247(8) 0.31525(12) 0.40110(14) 0.0118(3) Uani 1 1 d . . .
H6 H 0.1355 0.3516 0.4754 0.014 Uiso 1 1 calc R U .
C7 C 0.22849(8) 0.33882(11) 0.36468(13) 0.0090(2) Uani 1 1 d . . .
C8 C 0.28270(8) 0.41926(11) 0.44244(13) 0.0094(2) Uani 1 1 d . . .
C9 C 0.44501(10) 0.08434(16) -0.00293(16) 0.0218(3) Uani 1 1 d . . .
H9 H 0.4052 0.1432 -0.0080 0.026 Uiso 1 1 calc R U .
C10 C 0.55163(9) -0.00670(16) 0.10398(16) 0.0216(3) Uani 1 1 d . . .
H10 H 0.5892 -0.0138 0.1768 0.026 Uiso 1 1 calc R U .

loop_
_atom_site_aniso_label
_atom_site_aniso_U_11
_atom_site_aniso_U_22
_atom_site_aniso_U_33
_atom_site_aniso_U_23
_atom_site_aniso_U_13
_atom_site_aniso_U_12
Cu1 0.01173(13) 0.00729(11) 0.00804(12) 0.000 0.00480(9) 0.000
N1 0.0117(6) 0.0346(8) 0.0149(6) 0.0135(6) -0.0005(5) -0.0067(5)
O1 0.0125(5) 0.0105(4) 0.0123(5) 0.0015(3) 0.0034(4) 0.0033(4)
O2 0.0180(5) 0.0183(5) 0.0160(5) 0.0095(4) 0.0071(4) 0.0064(4)
O3 0.0106(5) 0.0149(5) 0.0153(5) -0.0019(4) 0.0039(4) -0.0017(4)
O4 0.0138(5) 0.0170(5) 0.0135(5) -0.0082(4) 0.0054(4) -0.0045(4)
O5 0.0133(6) 0.0271(6) 0.0598(10) -0.0221(6) 0.0153(6) -0.0067(5)
C1 0.0135(6) 0.0114(6) 0.0065(6) -0.0012(4) 0.0026(5) 0.0020(5)
C2 0.0105(6) 0.0093(5) 0.0082(6) 0.0013(4) 0.0015(5) 0.0028(4)
C3 0.0172(7) 0.0126(6) 0.0103(6) -0.0026(5) -0.0009(6) 0.0024(5)
C4 0.0162(7) 0.0122(6) 0.0174(8) -0.0016(5) -0.0040(6) -0.0017(5)
C5 0.0103(6) 0.0138(6) 0.0182(7) 0.0010(5) 0.0010(6) -0.0009(5)
C6 0.0113(6) 0.0118(6) 0.0128(7) -0.0004(5) 0.0034(5) 0.0008(5)
C7 0.0097(6) 0.0094(5) 0.0078(6) -0.0001(4) 0.0009(5) 0.0010(4)
C8 0.0123(6) 0.0091(5) 0.0073(6) 0.0002(4) 0.0024(5) 0.0008(5)
C9 0.0126(7) 0.0337(9) 0.0184(8) 0.0143(6) -0.0025(6) -0.0060(6)
C10 0.0121(7) 0.0349(9) 0.0168(8) 0.0150(7) -0.0033(6) -0.0049(6)

loop_
_atom_type_symbol
_atom_type_description
_atom_type_scat_dispersion_real
_atom_type_scat_dispersion_imag
_atom_type_scat_source
C C 0.0033 0.0016 'International Tables Vol C Tables 4.2.6.8 and 6.1.1.4'
H H 0.0000 0.0000 'International Tables Vol C Tables 4.2.6.8 and 6.1.1.4'
N N 0.0061 0.0033 'International Tables Vol C Tables 4.2.6.8 and 6.1.1.4'
O O 0.0106 0.0060 'International Tables Vol C Tables 4.2.6.8 and 6.1.1.4'
Cu Cu 0.3201 1.2651 'International Tables Vol C Tables 4.2.6.8 and 6.1.1.4'

loop_
_geom_angle_atom_site_label_1
_geom_angle_atom_site_label_2
_geom_angle_atom_site_label_3
_geom_angle
_geom_angle_site_symmetry_1
_geom_angle_site_symmetry_3
O1 Cu1 O1 178.96(6) . 2_655
O1 Cu1 O5 87.01(4) . 2_655
O1 Cu1 O5 93.67(4) 2_655 2_655
O1 Cu1 O5 93.67(4) . .
O1 Cu1 O5 87.01(4) 2_655 .
O5 Cu1 O5 98.65(7) 2_655 .
O1 Cu1 N1 87.30(5) . 2_655
O1 Cu1 N1 91.95(5) 2_655 2_655
O5 Cu1 N1 86.37(5) 2_655 2_655
O5 Cu1 N1 174.92(5) . 2_655
O1 Cu1 N1 91.95(5) . .
O1 Cu1 N1 87.30(4) 2_655 .
O5 Cu1 N1 174.92(5) 2_655 .
O5 Cu1 N1 86.38(5) . .
N1 Cu1 N1 88.61(7) 2_655 .
C10 N1 C9 116.89(16) . .
C10 N1 Cu1 122.21(12) . .
C9 N1 Cu1 120.39(13) . .
C1 O1 Cu1 127.30(9) . .
O2 C1 O1 125.46(13) . .
O2 C1 C2 119.61(13) . .
O1 C1 C2 114.80(12) . .
C3 C2 C7 119.56(13) . .
C3 C2 C1 117.31(12) . .
C7 C2 C1 123.09(13) . .
C4 C3 C2 120.50(13) . .
C3 C4 C5 120.02(14) . .
C6 C5 C4 119.85(13) . .
C5 C6 C7 120.71(13) . .
C6 C7 C2 119.34(13) . .
C6 C7 C8 120.26(12) . .
C2 C7 C8 120.37(12) . .
O3 C8 O4 123.10(13) . .
O3 C8 C7 123.22(12) . .
O4 C8 C7 113.67(11) . .
N1 C9 C10 121.36(17) . 5_655
N1 C10 C9 121.75(16) . 5_655

loop_
_geom_bond_atom_site_label_1
_geom_bond_atom_site_label_2
_geom_bond_distance
_geom_bond_site_symmetry_2
Cu1 O1 1.9606(10) .
Cu1 O1 1.9607(10) 2_655
Cu1 O5 2.1728(17) 2_655
Cu1 O5 2.1728(17) .
Cu1 N1 2.2199(16) 2_655
Cu1 N1 2.2199(16) .
N1 C10 1.339(2) .
N1 C9 1.340(2) .
O1 C1 1.2675(17) .
O2 C1 1.2511(16) .
O3 C8 1.2217(17) .
O4 C8 1.3229(15) .
C1 C2 1.5059(19) .
C2 C3 1.395(2) .
C2 C7 1.4032(18) .
C3 C4 1.392(2) .
C4 C5 1.392(2) .
C5 C6 1.385(2) .
C6 C7 1.4009(18) .
C7 C8 1.486(2) .
C9 C10 1.387(3) 5_655
C10 C9 1.387(3) 5_655

loop_
_geom_torsion_atom_site_label_1
_geom_torsion_atom_site_label_2
_geom_torsion_atom_site_label_3
_geom_torsion_atom_site_label_4
_geom_torsion
_geom_torsion_site_symmetry_4
Cu1 O1 C1 O2 19.1(2) .
Cu1 O1 C1 C2 -165.05(9) .
O2 C1 C2 C3 96.28(16) .
O1 C1 C2 C3 -79.79(17) .
O2 C1 C2 C7 -85.96(18) .
O1 C1 C2 C7 97.97(16) .
C7 C2 C3 C4 -0.7(2) .
C1 C2 C3 C4 177.15(13) .
C2 C3 C4 C5 -0.3(2) .
C3 C4 C5 C6 0.5(2) .
C4 C5 C6 C7 0.4(2) .
C5 C6 C7 C2 -1.4(2) .
C5 C6 C7 C8 -179.37(13) .
C3 C2 C7 C6 1.5(2) .
C1 C2 C7 C6 -176.20(13) .
C3 C2 C7 C8 179.52(13) .
C1 C2 C7 C8 1.8(2) .
C6 C7 C8 O3 172.82(14) .
C2 C7 C8 O3 -5.2(2) .
C6 C7 C8 O4 -7.82(19) .
C2 C7 C8 O4 174.19(12) .
C10 N1 C9 C10 -0.1(2) 5_655
Cu1 N1 C9 C10 171.92(11) 5_655
C9 N1 C10 C9 0.1(2) 5_655
Cu1 N1 C10 C9 -171.77(11) 5_655
